data_7106053
loop_
_publ_author_name
'Bin Liu'
'Yin Zhang'
'Daichao Xu'
'Wanzhi Chen'

_publ_section_title
;
 Facile Synthesis of Metal N-Heterocyclic Carbene Complexes
;
_journal_name_full Chem.Commun.
_journal_page_first 2883
_journal_paper_doi 10.1039/c0cc05260d
_journal_volume 47
_journal_year 2011
_chemical_formula_sum 'C16 H16 Cu F12 N8 O2 P2'
_chemical_formula_weight 705.85
_chemical_name_systematic
;
?
;
_space_group_IT_number 2
_symmetry_cell_setting triclinic
_symmetry_space_group_name_Hall '-P 1'
_symmetry_space_group_name_H-M 'P -1'
_atom_sites_solution_hydrogens geom
_atom_sites_solution_primary direct
_atom_sites_solution_secondary difmap
_audit_creation_method SHELXL-97
_cell_angle_alpha 101.646(2)
_cell_angle_beta 106.212(2)
_cell_angle_gamma 98.9490(10)
_cell_formula_units_Z 1
_cell_length_a 6.8197(6)
_cell_length_b 8.5461(10)
_cell_length_c 11.1542(13)
_cell_measurement_temperature 298(2)
_cell_volume 595.66(11)
_computing_cell_refinement 'Bruker SMART'
_computing_data_collection 'Bruker SMART'
_computing_data_reduction 'Bruker SAINT'
_computing_molecular_graphics 'Bruker SHELXTL'
_computing_publication_material 'Bruker SHELXTL'
_computing_structure_refinement 'SHELXL-97 (Sheldrick, 1997)'
_computing_structure_solution 'SHELXS-97 (Sheldrick, 1990)'
_diffrn_ambient_temperature 298(2)
_diffrn_measured_fraction_theta_full 0.983
_diffrn_measured_fraction_theta_max 0.983
_diffrn_measurement_device_type 'CCD area detector'
_diffrn_measurement_method 'phi and omega scans'
_diffrn_radiation_monochromator graphite
_diffrn_radiation_source 'fine-focus sealed tube'
_diffrn_radiation_type MoK\a
_diffrn_radiation_wavelength 0.71073
_diffrn_reflns_av_R_equivalents 0.0184
_diffrn_reflns_av_sigmaI/netI 0.0347
_diffrn_reflns_limit_h_max 8
_diffrn_reflns_limit_h_min -7
_diffrn_reflns_limit_k_max 10
_diffrn_reflns_limit_k_min -10
_diffrn_reflns_limit_l_max 13
_diffrn_reflns_limit_l_min -12
_diffrn_reflns_number 3078
_diffrn_reflns_theta_full 25.01
_diffrn_reflns_theta_max 25.01
_diffrn_reflns_theta_min 1.97
_exptl_absorpt_coefficient_mu 1.181
_exptl_absorpt_correction_T_max 0.7812
_exptl_absorpt_correction_T_min 0.6691
_exptl_absorpt_correction_type multi-scan
_exptl_absorpt_process_details Sadabs
_exptl_crystal_colour green
_exptl_crystal_density_diffrn 1.968
_exptl_crystal_density_method 'not measured'
_exptl_crystal_description Block
_exptl_crystal_F_000 351
_exptl_crystal_size_max 0.37
_exptl_crystal_size_mid 0.24
_exptl_crystal_size_min 0.22
_refine_diff_density_max 0.541
_refine_diff_density_min -0.542
_refine_diff_density_rms 0.085
_refine_ls_extinction_method none
_refine_ls_goodness_of_fit_ref 1.060
_refine_ls_hydrogen_treatment constr
_refine_ls_matrix_type full
_refine_ls_number_parameters 243
_refine_ls_number_reflns 2059
_refine_ls_number_restraints 12
_refine_ls_restrained_S_all 1.064
_refine_ls_R_factor_all 0.0519
_refine_ls_R_factor_gt 0.0421
_refine_ls_shift/su_max 0.000
_refine_ls_shift/su_mean 0.000
_refine_ls_structure_factor_coef Fsqd
_refine_ls_weighting_details 'calc w=1/[\s^2^(Fo^2^)+(0.0689P)^2^+0.3710P] where P=(Fo^2^+2Fc^2^)/3'
_refine_ls_weighting_scheme calc
_refine_ls_wR_factor_gt 0.1083
_refine_ls_wR_factor_ref 0.1170
_reflns_number_gt 1732
_reflns_number_total 2059
_reflns_threshold_expression >2sigma(I)
_cod_data_source_file C0CC05260D.TXT
_cod_data_source_block 080313e
_cod_depositor_comments
;
The following automatic conversions were performed:

'_symmetry_cell_setting' value 'Triclinic' changed to 'triclinic'
according to the built-in table from CIF Core dictionary named
'cif_core.dic' version 2.4.1 from
2010-06-29.

'_exptl_absorpt_correction_type' value 'Multi-scan'
changed to 'multi-scan' according to the built-in table from CIF Core
dictionary named 'cif_core.dic' version 2.4.1 from 2010-06-29.

Automatic conversion script
Id: cif_fix_values 1646 2011-03-28 12:23:43Z adriana 
;
_cod_original_sg_symbol_H-M P-1
_cod_database_code 7106053

loop_
_symmetry_equiv_pos_as_xyz
'x, y, z'
'-x, -y, -z'

loop_
_atom_site_label
_atom_site_type_symbol
_atom_site_fract_x
_atom_site_fract_y
_atom_site_fract_z
_atom_site_U_iso_or_equiv
_atom_site_adp_type
_atom_site_occupancy
_atom_site_symmetry_multiplicity
_atom_site_calc_flag
_atom_site_refinement_flags
_atom_site_disorder_assembly
_atom_site_disorder_group
F6' F 0.797(4) 0.658(3) 0.3544(19) 0.083(5) Uani 0.50 1 d PD A 2
F1 F 0.847(3) 0.704(3) 0.3865(19) 0.091(6) Uani 0.50 1 d PD A 1
Cu1 Cu 1.0000 0.5000 0.5000 0.0355(2) Uani 1 2 d S . .
P1 P 0.81255(15) 0.77399(11) 0.26229(9) 0.0406(3) Uani 1 1 d D . .
F2 F 0.775(3) 0.843(2) 0.1382(12) 0.076(4) Uani 0.50 1 d PD A 1
F3 F 1.0399(17) 0.762(2) 0.2732(18) 0.099(6) Uani 0.50 1 d PD A 1
F4 F 0.738(2) 0.5972(10) 0.1733(13) 0.107(5) Uani 0.50 1 d PD A 1
F5 F 0.5798(16) 0.7827(15) 0.2464(16) 0.100(5) Uani 0.50 1 d PD A 1
F6 F 0.9013(13) 0.9563(10) 0.3467(9) 0.071(2) Uani 0.50 1 d PD A 1
F1' F 1.024(2) 0.732(2) 0.2450(16) 0.089(5) Uani 0.50 1 d PD A 2
F2' F 0.5968(17) 0.8029(17) 0.2751(13) 0.088(5) Uani 0.50 1 d PD A 2
F3' F 0.692(2) 0.6147(15) 0.1496(12) 0.112(5) Uani 0.50 1 d PD A 2
F4' F 0.833(3) 0.882(2) 0.1672(15) 0.098(6) Uani 0.50 1 d PD A 2
F5' F 0.911(3) 0.9183(16) 0.3763(13) 0.194(9) Uani 0.50 1 d PD A 2
N1 N 0.8034(4) 0.2689(3) 0.2074(3) 0.0366(6) Uani 1 1 d . . .
N2 N 1.0717(5) 0.3505(4) 0.1492(3) 0.0417(7) Uani 1 1 d . . .
N3 N 0.7396(4) 0.3148(3) 0.4071(3) 0.0358(6) Uani 1 1 d . . .
N4 N 0.4964(5) 0.1287(4) 0.2167(3) 0.0449(7) Uani 1 1 d . . .
O1 O 1.1141(4) 0.4303(3) 0.3664(2) 0.0410(6) Uani 1 1 d . . .
C1 C 1.0057(5) 0.3563(4) 0.2511(3) 0.0358(7) Uani 1 1 d . . .
C2 C 0.7444(7) 0.2078(5) 0.0720(3) 0.0498(10) Uani 1 1 d . . .
H2 H 0.6149 0.1442 0.0171 0.060 Uiso 1 1 calc R . .
C3 C 0.9103(7) 0.2590(5) 0.0389(4) 0.0520(10) Uani 1 1 d . . .
H3 H 0.9175 0.2372 -0.0447 0.062 Uiso 1 1 calc R . .
C4 C 0.6740(5) 0.2358(4) 0.2819(3) 0.0354(7) Uani 1 1 d . . .
C5 C 0.3717(6) 0.0905(5) 0.2841(4) 0.0497(9) Uani 1 1 d . . .
H5 H 0.2434 0.0167 0.2412 0.060 Uiso 1 1 calc R . .
C6 C 0.4255(6) 0.1566(5) 0.4155(4) 0.0503(10) Uani 1 1 d . . .
H6 H 0.3397 0.1257 0.4625 0.060 Uiso 1 1 calc R . .
C7 C 0.6098(6) 0.2686(5) 0.4727(4) 0.0459(9) Uani 1 1 d . . .
H7 H 0.6493 0.3161 0.5610 0.055 Uiso 1 1 calc R . .
C8 C 1.2736(6) 0.4414(5) 0.1539(4) 0.0527(10) Uani 1 1 d . . .
H8A H 1.2618 0.5486 0.1431 0.079 Uiso 1 1 calc R . .
H8B H 1.3167 0.3841 0.0859 0.079 Uiso 1 1 calc R . .
H8C H 1.3756 0.4517 0.2359 0.079 Uiso 1 1 calc R . .

loop_
_atom_site_aniso_label
_atom_site_aniso_U_11
_atom_site_aniso_U_22
_atom_site_aniso_U_33
_atom_site_aniso_U_23
_atom_site_aniso_U_13
_atom_site_aniso_U_12
F6' 0.079(6) 0.110(9) 0.093(11) 0.070(9) 0.043(7) 0.028(5)
F1 0.125(15) 0.139(14) 0.072(8) 0.075(10) 0.061(9) 0.094(13)
Cu1 0.0289(3) 0.0457(4) 0.0277(3) 0.0069(2) 0.0063(2) 0.0055(2)
P1 0.0411(6) 0.0438(5) 0.0424(6) 0.0161(4) 0.0169(4) 0.0121(4)
F2 0.088(9) 0.117(10) 0.043(3) 0.038(4) 0.023(4) 0.049(7)
F3 0.027(4) 0.116(9) 0.176(14) 0.089(9) 0.030(5) 0.017(4)
F4 0.115(9) 0.036(4) 0.135(10) -0.018(4) 0.001(6) 0.036(5)
F5 0.040(5) 0.067(5) 0.180(12) 0.054(6) 0.006(5) -0.002(4)
F6 0.073(4) 0.043(3) 0.076(6) 0.003(3) 0.002(3) 0.012(3)
F1' 0.093(10) 0.140(11) 0.091(6) 0.064(6) 0.069(6) 0.076(8)
F2' 0.099(9) 0.117(9) 0.123(7) 0.070(6) 0.093(7) 0.083(7)
F3' 0.075(6) 0.159(11) 0.063(5) -0.016(6) 0.027(5) -0.032(6)
F4' 0.113(13) 0.103(9) 0.143(14) 0.095(11) 0.079(11) 0.058(9)
F5' 0.33(2) 0.111(10) 0.072(7) -0.017(7) 0.054(9) -0.070(11)
N1 0.0389(16) 0.0385(15) 0.0286(14) 0.0063(12) 0.0092(12) 0.0040(12)
N2 0.0466(18) 0.0457(17) 0.0327(15) 0.0075(13) 0.0157(13) 0.0081(14)
N3 0.0362(16) 0.0404(15) 0.0300(14) 0.0097(12) 0.0090(12) 0.0087(12)
N4 0.0448(18) 0.0403(16) 0.0403(17) 0.0046(13) 0.0095(14) -0.0013(14)
O1 0.0286(12) 0.0568(15) 0.0321(13) 0.0066(11) 0.0066(10) 0.0064(11)
C1 0.0382(19) 0.0355(17) 0.0338(18) 0.0082(14) 0.0109(15) 0.0110(15)
C2 0.060(3) 0.047(2) 0.0290(18) 0.0002(16) 0.0089(17) -0.0028(18)
C3 0.067(3) 0.050(2) 0.0319(19) 0.0026(16) 0.0184(18) 0.0011(19)
C4 0.0346(18) 0.0342(17) 0.0381(18) 0.0132(14) 0.0099(14) 0.0083(14)
C5 0.043(2) 0.045(2) 0.054(2) 0.0077(18) 0.0137(18) -0.0017(17)
C6 0.047(2) 0.051(2) 0.057(2) 0.0161(18) 0.0238(19) 0.0038(18)
C7 0.046(2) 0.054(2) 0.037(2) 0.0112(17) 0.0161(17) 0.0055(18)
C8 0.048(2) 0.065(3) 0.052(2) 0.019(2) 0.0262(19) 0.012(2)

loop_
_atom_type_symbol
_atom_type_description
_atom_type_scat_dispersion_real
_atom_type_scat_dispersion_imag
_atom_type_scat_source
C C 0.0033 0.0016 'International Tables Vol C Tables 4.2.6.8 and 6.1.1.4'
H H 0.0000 0.0000 'International Tables Vol C Tables 4.2.6.8 and 6.1.1.4'
N N 0.0061 0.0033 'International Tables Vol C Tables 4.2.6.8 and 6.1.1.4'
P P 0.1023 0.0942 'International Tables Vol C Tables 4.2.6.8 and 6.1.1.4'
Cu Cu 0.3201 1.2651 'International Tables Vol C Tables 4.2.6.8 and 6.1.1.4'
F F 0.0171 0.0103 'International Tables Vol C Tables 4.2.6.8 and 6.1.1.4'
O O 0.0106 0.0060 'International Tables Vol C Tables 4.2.6.8 and 6.1.1.4'

loop_
_geom_angle_atom_site_label_1
_geom_angle_atom_site_label_2
_geom_angle_atom_site_label_3
_geom_angle
_geom_angle_site_symmetry_1
_geom_angle_site_symmetry_3
_geom_angle_publ_flag
O1 Cu1 O1 180.000(1) 2_766 . ?
O1 Cu1 N3 89.73(10) 2_766 2_766 ?
O1 Cu1 N3 90.27(10) . 2_766 ?
O1 Cu1 N3 90.27(11) 2_766 . ?
O1 Cu1 N3 89.73(10) . . ?
N3 Cu1 N3 180.00(14) 2_766 . ?
F5' P1 F3 85.0(11) . . ?
F5' P1 F4 163.1(8) . . ?
F3 P1 F4 88.3(9) . . ?
F5' P1 F4' 91.5(10) . . ?
F3 P1 F4' 85.8(11) . . ?
F4 P1 F4' 103.4(9) . . ?
F5' P1 F5 96.9(10) . . ?
F3 P1 F5 178.0(9) . . ?
F4 P1 F5 90.1(7) . . ?
F4' P1 F5 93.6(10) . . ?
F5' P1 F2' 86.3(10) . . ?
F3 P1 F2' 170.6(9) . . ?
F4 P1 F2' 99.2(7) . . ?
F4' P1 F2' 97.9(10) . . ?
F5 P1 F2' 11.4(10) . . ?
F5' P1 F6 18.8(8) . . ?
F3 P1 F6 88.2(8) . . ?
F4 P1 F6 175.3(7) . . ?
F4' P1 F6 73.3(8) . . ?
F5 P1 F6 93.4(6) . . ?
F2' P1 F6 84.6(6) . . ?
F5' P1 F3' 173.8(8) . . ?
F3 P1 F3' 99.2(8) . . ?
F4 P1 F3' 15.3(9) . . ?
F4' P1 F3' 93.4(8) . . ?
F5 P1 F3' 79.0(7) . . ?
F2' P1 F3' 89.3(7) . . ?
F6 P1 F3' 164.3(7) . . ?
F5' P1 F6' 90.6(10) . . ?
F3 P1 F6' 92.1(11) . . ?
F4 P1 F6' 74.3(10) . . ?
F4' P1 F6' 176.9(13) . . ?
F5 P1 F6' 88.5(11) . . ?
F2' P1 F6' 84.6(10) . . ?
F6 P1 F6' 108.9(9) . . ?
F3' P1 F6' 84.8(10) . . ?
F5' P1 F2 106.6(9) . . ?
F3 P1 F2 95.0(11) . . ?
F4 P1 F2 89.3(9) . . ?
F4' P1 F2 17.1(12) . . ?
F5 P1 F2 83.9(10) . . ?
F2' P1 F2 90.8(10) . . ?
F6 P1 F2 87.9(8) . . ?
F3' P1 F2 77.7(8) . . ?
F6' P1 F2 161.9(10) . . ?
F5' P1 F1' 97.1(11) . . ?
F3 P1 F1' 12.2(12) . . ?
F4 P1 F1' 77.1(9) . . ?
F4' P1 F1' 83.7(11) . . ?
F5 P1 F1' 165.8(9) . . ?
F2' P1 F1' 176.3(9) . . ?
F6 P1 F1' 99.1(8) . . ?
F3' P1 F1' 87.3(8) . . ?
F6' P1 F1' 93.7(12) . . ?
F2 P1 F1' 89.9(11) . . ?
F5' P1 F1 73.8(10) . . ?
F3 P1 F1 85.7(10) . . ?
F4 P1 F1 90.3(10) . . ?
F4' P1 F1 163.6(11) . . ?
F5 P1 F1 95.4(10) . . ?
F2' P1 F1 88.6(9) . . ?
F6 P1 F1 92.5(9) . . ?
F3' P1 F1 101.8(10) . . ?
F6' P1 F1 17.5(15) . . ?
F2 P1 F1 179.2(10) . . ?
F1' P1 F1 90.7(10) . . ?
C1 N1 C4 127.2(3) . . ?
C1 N1 C2 108.4(3) . . ?
C4 N1 C2 124.3(3) . . ?
C1 N2 C3 109.0(3) . . ?
C1 N2 C8 124.2(3) . . ?
C3 N2 C8 126.4(3) . . ?
C4 N3 C7 114.2(3) . . ?
C4 N3 Cu1 126.1(2) . . ?
C7 N3 Cu1 119.6(2) . . ?
C4 N4 C5 116.2(3) . . ?
C1 O1 Cu1 124.3(2) . . ?
O1 C1 N2 125.2(3) . . ?
O1 C1 N1 127.4(3) . . ?
N2 C1 N1 107.4(3) . . ?
C3 C2 N1 106.3(3) . . ?
C3 C2 H2 126.9 . . ?
N1 C2 H2 126.9 . . ?
C2 C3 N2 108.9(3) . . ?
C2 C3 H3 125.5 . . ?
N2 C3 H3 125.5 . . ?
N4 C4 N3 127.4(3) . . ?
N4 C4 N1 114.2(3) . . ?
N3 C4 N1 118.4(3) . . ?
N4 C5 C6 122.4(4) . . ?
N4 C5 H5 118.8 . . ?
C6 C5 H5 118.8 . . ?
C7 C6 C5 116.6(4) . . ?
C7 C6 H6 121.7 . . ?
C5 C6 H6 121.7 . . ?
C6 C7 N3 123.1(3) . . ?
C6 C7 H7 118.4 . . ?
N3 C7 H7 118.4 . . ?
N2 C8 H8A 109.5 . . ?
N2 C8 H8B 109.5 . . ?
H8A C8 H8B 109.5 . . ?
N2 C8 H8C 109.5 . . ?
H8A C8 H8C 109.5 . . ?
H8B C8 H8C 109.5 . . ?

loop_
_geom_bond_atom_site_label_1
_geom_bond_atom_site_label_2
_geom_bond_distance
_geom_bond_site_symmetry_2
_geom_bond_publ_flag
F6' P1 1.581(14) . ?
F1 P1 1.592(13) . ?
Cu1 O1 1.901(2) 2_766 ?
Cu1 O1 1.901(2) . ?
Cu1 N3 2.042(3) 2_766 ?
Cu1 N3 2.042(3) . ?
P1 F5' 1.490(12) . ?
P1 F3 1.543(10) . ?
P1 F4 1.549(8) . ?
P1 F4' 1.562(13) . ?
P1 F5 1.562(10) . ?
P1 F2' 1.569(8) . ?
P1 F6 1.574(8) . ?
P1 F3' 1.579(11) . ?
P1 F2 1.583(12) . ?
P1 F1' 1.590(11) . ?
N1 C1 1.363(4) . ?
N1 C4 1.406(4) . ?
N1 C2 1.411(4) . ?
N2 C1 1.329(4) . ?
N2 C3 1.387(5) . ?
N2 C8 1.453(5) . ?
N3 C4 1.335(4) . ?
N3 C7 1.358(4) . ?
N4 C4 1.315(4) . ?
N4 C5 1.329(5) . ?
O1 C1 1.263(4) . ?
C2 C3 1.324(6) . ?
C2 H2 0.9300 . ?
C3 H3 0.9300 . ?
C5 C6 1.380(6) . ?
C5 H5 0.9300 . ?
C6 C7 1.354(5) . ?
C6 H6 0.9300 . ?
C7 H7 0.9300 . ?
C8 H8A 0.9600 . ?
C8 H8B 0.9600 . ?
C8 H8C 0.9600 . ?

loop_
_geom_torsion_atom_site_label_1
_geom_torsion_atom_site_label_2
_geom_torsion_atom_site_label_3
_geom_torsion_atom_site_label_4
_geom_torsion
_geom_torsion_site_symmetry_1
_geom_torsion_site_symmetry_2
_geom_torsion_site_symmetry_3
_geom_torsion_site_symmetry_4
_geom_torsion_publ_flag
O1 Cu1 N3 C4 158.9(3) 2_766 . . . ?
O1 Cu1 N3 C4 -21.1(3) . . . . ?
N3 Cu1 N3 C4 24(100) 2_766 . . . ?
O1 Cu1 N3 C7 -17.4(3) 2_766 . . . ?
O1 Cu1 N3 C7 162.6(3) . . . . ?
N3 Cu1 N3 C7 -153(100) 2_766 . . . ?
O1 Cu1 O1 C1 41(100) 2_766 . . . ?
N3 Cu1 O1 C1 -152.4(3) 2_766 . . . ?
N3 Cu1 O1 C1 27.6(3) . . . . ?
Cu1 O1 C1 N2 158.1(3) . . . . ?
Cu1 O1 C1 N1 -21.9(5) . . . . ?
C3 N2 C1 O1 -179.8(3) . . . . ?
C8 N2 C1 O1 -5.9(6) . . . . ?
C3 N2 C1 N1 0.2(4) . . . . ?
C8 N2 C1 N1 174.1(3) . . . . ?
C4 N1 C1 O1 -3.1(6) . . . . ?
C2 N1 C1 O1 179.8(3) . . . . ?
C4 N1 C1 N2 176.9(3) . . . . ?
C2 N1 C1 N2 -0.2(4) . . . . ?
C1 N1 C2 C3 0.2(4) . . . . ?
C4 N1 C2 C3 -177.1(3) . . . . ?
N1 C2 C3 N2 0.0(5) . . . . ?
C1 N2 C3 C2 -0.1(5) . . . . ?
C8 N2 C3 C2 -173.9(4) . . . . ?
C5 N4 C4 N3 -2.6(5) . . . . ?
C5 N4 C4 N1 178.3(3) . . . . ?
C7 N3 C4 N4 4.3(5) . . . . ?
Cu1 N3 C4 N4 -172.2(3) . . . . ?
C7 N3 C4 N1 -176.6(3) . . . . ?
Cu1 N3 C4 N1 6.8(4) . . . . ?
C1 N1 C4 N4 -170.5(3) . . . . ?
C2 N1 C4 N4 6.2(5) . . . . ?
C1 N1 C4 N3 10.3(5) . . . . ?
C2 N1 C4 N3 -173.0(3) . . . . ?
C4 N4 C5 C6 -1.1(6) . . . . ?
N4 C5 C6 C7 2.6(6) . . . . ?
C5 C6 C7 N3 -0.7(6) . . . . ?
C4 N3 C7 C6 -2.4(5) . . . . ?
Cu1 N3 C7 C6 174.4(3) . . . . ?
